data_2237376
loop_
_publ_author_name
'Jagadeesan, G.'
'Kannan, D.'
'Bakthadoss, M.'
'Aravindhan, S.'

_publ_section_title
;
 14-Ethoxy-4,6,9-trimethyl-8,12-dioxa-4,6-diazatetracyclo[8.8.0.0^2,7^.0^13,18^]octadeca-2(7),13,15,17-tetraene-3,5,11-trione
;
_journal_coeditor_code PV2613
_journal_issue 2
_journal_name_full 'Acta Crystallographica Section E'
_journal_page_first o272
_journal_paper_doi 10.1107/S1600536813000743
_journal_volume 69
_journal_year 2013
_chemical_formula_iupac 'C19 H20 N2 O6'
_chemical_formula_moiety 'C19 H20 N2 O6'
_chemical_formula_sum 'C19 H20 N2 O6'
_chemical_formula_weight 372.37
_chemical_name_systematic
;
14-Ethoxy-4,6,9-trimethyl-8,12-dioxa-4,6-
diazatetracyclo[8.8.0.0^2,7^.0^13,18^]octadeca-
2(7),13,15,17-tetraene-3,5,11-trione
;
_space_group_IT_number 14
_symmetry_cell_setting monoclinic
_symmetry_space_group_name_Hall '-P 2yn'
_symmetry_space_group_name_H-M 'P 1 21/n 1'
_atom_sites_solution_hydrogens geom
_atom_sites_solution_primary direct
_atom_sites_solution_secondary difmap
_audit_creation_method SHELXL-97
_cell_angle_alpha 90.00
_cell_angle_beta 101.3460(10)
_cell_angle_gamma 90.00
_cell_formula_units_Z 4
_cell_length_a 9.3526(3)
_cell_length_b 17.9559(5)
_cell_length_c 10.9158(3)
_cell_measurement_reflns_used 8834
_cell_measurement_temperature 293(2)
_cell_measurement_theta_max 31.20
_cell_measurement_theta_min 2.05
_cell_volume 1797.31(9)
_computing_cell_refinement 'APEX2 and SAINT (Bruker, 2004)'
_computing_data_collection 'APEX2 (Bruker, 2004)'
_computing_data_reduction 'SAINT and XPREP (Bruker, 2004)'
_computing_molecular_graphics '<i>ORTEP-3 for Windows</i> (Farrugia, 2012)'
_computing_publication_material '<i>PLATON</i> (Spek, 2009)'
_computing_structure_refinement '<i>SHELXL97</i> (Sheldrick, 2008)'
_computing_structure_solution '<i>SHELXS97</i> (Sheldrick, 2008)'
_diffrn_ambient_temperature 293(2)
_diffrn_measured_fraction_theta_full 0.960
_diffrn_measured_fraction_theta_max 0.960
_diffrn_measurement_device_type 'Bruker Kappa APEXII CCD'
_diffrn_measurement_method '\w and \f scan'
_diffrn_radiation_monochromator graphite
_diffrn_radiation_source 'fine-focus sealed tube'
_diffrn_radiation_type MoK\a
_diffrn_radiation_wavelength 0.71073
_diffrn_reflns_av_R_equivalents 0.0244
_diffrn_reflns_av_sigmaI/netI 0.0259
_diffrn_reflns_limit_h_max 13
_diffrn_reflns_limit_h_min -13
_diffrn_reflns_limit_k_max 25
_diffrn_reflns_limit_k_min -26
_diffrn_reflns_limit_l_max 9
_diffrn_reflns_limit_l_min -15
_diffrn_reflns_number 21571
_diffrn_reflns_theta_full 31.23
_diffrn_reflns_theta_max 31.23
_diffrn_reflns_theta_min 2.22
_diffrn_standards_decay_% 0
_exptl_absorpt_coefficient_mu 0.104
_exptl_absorpt_correction_T_max 0.9831
_exptl_absorpt_correction_T_min 0.9790
_exptl_absorpt_correction_type multi-scan
_exptl_absorpt_process_details '(SADABS; Bruker 2004)'
_exptl_crystal_colour colourless
_exptl_crystal_density_diffrn 1.376
_exptl_crystal_density_method 'not measured'
_exptl_crystal_description block
_exptl_crystal_F_000 784
_exptl_crystal_size_max 0.25
_exptl_crystal_size_mid 0.20
_exptl_crystal_size_min 0.20
_refine_diff_density_max 0.307
_refine_diff_density_min -0.200
_refine_ls_extinction_coef 0.0038(11)
_refine_ls_extinction_expression Fc^*^=kFc[1+0.001xFc^2^\l^3^/sin(2\q)]^-1/4^
_refine_ls_extinction_method '<i>SHELXL97</i> (Sheldrick, 2008)'
_refine_ls_goodness_of_fit_ref 1.034
_refine_ls_hydrogen_treatment constr
_refine_ls_matrix_type full
_refine_ls_number_parameters 245
_refine_ls_number_reflns 5615
_refine_ls_number_restraints 0
_refine_ls_restrained_S_all 1.034
_refine_ls_R_factor_all 0.0772
_refine_ls_R_factor_gt 0.0493
_refine_ls_shift/su_max 0.000
_refine_ls_shift/su_mean 0.000
_refine_ls_structure_factor_coef Fsqd
_refine_ls_weighting_details 'calc w=1/[\s^2^(Fo^2^)+(0.0701P)^2^+0.3178P] where P=(Fo^2^+2Fc^2^)/3'
_refine_ls_weighting_scheme calc
_refine_ls_wR_factor_gt 0.1314
_refine_ls_wR_factor_ref 0.1505
_reflns_number_gt 3743
_reflns_number_total 5615
_reflns_threshold_expression I>2sigma(I)
_cod_data_source_file pv2613.cif
_cod_data_source_block I
_cod_original_sg_symbol_H-M 'P 21/n'
_cod_database_code 2237376
_cod_database_fobs_code 2237376

loop_
_symmetry_equiv_pos_as_xyz
'x, y, z'
'-x+1/2, y+1/2, -z+1/2'
'-x, -y, -z'
'x-1/2, -y-1/2, z-1/2'

loop_
_atom_site_type_symbol
_atom_site_label
_atom_site_fract_x
_atom_site_fract_y
_atom_site_fract_z
_atom_site_U_iso_or_equiv
_atom_site_adp_type
_atom_site_calc_flag
_atom_site_refinement_flags
_atom_site_occupancy
_atom_site_symmetry_multiplicity
C C4 0.13936(13) 0.22959(7) 0.17644(11) 0.0356(3) Uani d . 1 1
H H4 0.2334 0.2050 0.2061 0.043 Uiso calc R 1 1
O O2 0.12546(11) 0.18881(6) -0.07686(9) 0.0488(3) Uani d . 1 1
O O4 -0.00265(11) 0.37272(5) 0.16207(10) 0.0509(3) Uani d . 1 1
C C3 0.15760(13) 0.28831(7) 0.07958(12) 0.0385(3) Uani d . 1 1
H H3 0.2385 0.3211 0.1163 0.046 Uiso calc R 1 1
C C5 0.09372(13) 0.26778(7) 0.28399(12) 0.0383(3) Uani d . 1 1
N N1 0.07800(14) 0.27406(8) 0.50011(11) 0.0533(3) Uani d . 1 1
O O3 0.27612(11) 0.27910(7) -0.09473(10) 0.0570(3) Uani d . 1 1
O O6 0.18464(12) 0.17436(7) 0.42755(10) 0.0582(3) Uani d . 1 1
C C9 0.03042(13) 0.17227(7) 0.11316(12) 0.0359(3) Uani d . 1 1
N N2 -0.01928(14) 0.37032(8) 0.36503(13) 0.0546(3) Uani d . 1 1
C C2 0.01853(15) 0.33507(7) 0.04908(13) 0.0423(3) Uani d . 1 1
H H2 -0.0645 0.3019 0.0203 0.051 Uiso calc R 1 1
C C6 0.02593(14) 0.33416(8) 0.26892(13) 0.0429(3) Uani d . 1 1
C C8 0.12327(14) 0.23418(9) 0.40514(12) 0.0443(3) Uani d . 1 1
C C15 0.19303(14) 0.25353(8) -0.03619(12) 0.0422(3) Uani d . 1 1
C C10 0.02937(14) 0.15529(7) -0.01043(12) 0.0394(3) Uani d . 1 1
C C11 -0.06657(16) 0.10293(8) -0.07638(13) 0.0454(3) Uani d . 1 1
C C14 -0.07055(15) 0.13790(8) 0.17140(13) 0.0433(3) Uani d . 1 1
H H14 -0.0734 0.1493 0.2540 0.052 Uiso calc R 1 1
O O1 -0.05510(14) 0.09050(6) -0.19682(10) 0.0605(3) Uani d . 1 1
C C12 -0.16431(17) 0.06843(8) -0.01514(15) 0.0517(4) Uani d . 1 1
H H12 -0.2285 0.0328 -0.0563 0.062 Uiso calc R 1 1
C C13 -0.16670(17) 0.08690(8) 0.10732(15) 0.0516(4) Uani d . 1 1
H H13 -0.2346 0.0644 0.1471 0.062 Uiso calc R 1 1
C C16 -0.13766(19) 0.03015(9) -0.26109(15) 0.0594(4) Uani d . 1 1
H H16A -0.2410 0.0417 -0.2766 0.071 Uiso calc R 1 1
H H16B -0.1213 -0.0149 -0.2113 0.071 Uiso calc R 1 1
C C7 0.00306(18) 0.33991(11) 0.48375(16) 0.0592(4) Uani d . 1 1
O O5 -0.04221(16) 0.37072(9) 0.56792(13) 0.0855(5) Uani d . 1 1
C C18 0.1006(2) 0.24059(13) 0.62469(15) 0.0734(5) Uani d . 1 1
H H18A 0.1538 0.1948 0.6249 0.110 Uiso calc R 1 1
H H18B 0.0079 0.2307 0.6464 0.110 Uiso calc R 1 1
H H18C 0.1551 0.2743 0.6845 0.110 Uiso calc R 1 1
C C17 -0.0879(2) 0.01967(12) -0.38124(18) 0.0775(6) Uani d . 1 1
H H17A -0.1412 -0.0205 -0.4270 0.116 Uiso calc R 1 1
H H17B 0.0144 0.0082 -0.3646 0.116 Uiso calc R 1 1
H H17C -0.1047 0.0646 -0.4297 0.116 Uiso calc R 1 1
C C19 -0.1050(2) 0.43883(11) 0.3431(2) 0.0813(6) Uani d . 1 1
H H19A -0.1135 0.4538 0.2575 0.122 Uiso calc R 1 1
H H19B -0.0574 0.4774 0.3969 0.122 Uiso calc R 1 1
H H19C -0.2004 0.4302 0.3603 0.122 Uiso calc R 1 1
C C1 0.0188(2) 0.39517(9) -0.04694(17) 0.0625(4) Uani d . 1 1
H H1A -0.0728 0.4211 -0.0608 0.094 Uiso calc R 1 1
H H1C 0.0328 0.3732 -0.1238 0.094 Uiso calc R 1 1
H H1B 0.0964 0.4296 -0.0175 0.094 Uiso calc R 1 1

loop_
_atom_site_aniso_label
_atom_site_aniso_U_11
_atom_site_aniso_U_22
_atom_site_aniso_U_33
_atom_site_aniso_U_12
_atom_site_aniso_U_13
_atom_site_aniso_U_23
C4 0.0312(5) 0.0409(6) 0.0348(6) 0.0038(5) 0.0069(5) 0.0008(5)
O2 0.0530(6) 0.0568(6) 0.0407(5) -0.0071(5) 0.0197(4) -0.0078(4)
O4 0.0557(6) 0.0419(5) 0.0550(6) 0.0095(4) 0.0102(5) -0.0018(4)
C3 0.0338(6) 0.0433(7) 0.0378(6) -0.0037(5) 0.0056(5) 0.0004(5)
C5 0.0337(6) 0.0455(7) 0.0354(6) -0.0006(5) 0.0063(5) -0.0050(5)
N1 0.0478(7) 0.0770(9) 0.0351(6) -0.0090(6) 0.0083(5) -0.0115(6)
O3 0.0472(6) 0.0811(8) 0.0460(6) -0.0100(5) 0.0172(5) 0.0057(5)
O6 0.0537(6) 0.0729(7) 0.0452(6) 0.0102(6) 0.0027(5) 0.0103(5)
C9 0.0362(6) 0.0346(6) 0.0373(6) 0.0044(5) 0.0082(5) -0.0003(5)
N2 0.0510(7) 0.0551(8) 0.0589(8) 0.0028(6) 0.0140(6) -0.0192(6)
C2 0.0408(7) 0.0396(7) 0.0446(7) 0.0010(5) 0.0035(5) 0.0017(5)
C6 0.0367(6) 0.0453(7) 0.0464(7) -0.0019(5) 0.0073(5) -0.0100(6)
C8 0.0331(6) 0.0612(9) 0.0368(6) -0.0047(6) 0.0026(5) -0.0045(6)
C15 0.0351(6) 0.0540(8) 0.0373(6) 0.0001(6) 0.0069(5) 0.0043(6)
C10 0.0416(7) 0.0382(6) 0.0402(6) 0.0013(5) 0.0126(5) -0.0017(5)
C11 0.0527(8) 0.0407(7) 0.0418(7) 0.0033(6) 0.0071(6) -0.0053(6)
C14 0.0458(7) 0.0429(7) 0.0433(7) -0.0003(6) 0.0135(6) 0.0008(6)
O1 0.0773(8) 0.0580(7) 0.0462(6) -0.0103(6) 0.0123(5) -0.0163(5)
C12 0.0510(8) 0.0416(7) 0.0601(9) -0.0067(6) 0.0052(7) -0.0045(7)
C13 0.0511(8) 0.0475(8) 0.0588(9) -0.0084(6) 0.0172(7) 0.0019(7)
C16 0.0656(10) 0.0489(8) 0.0585(9) 0.0060(7) -0.0005(7) -0.0188(7)
C7 0.0491(8) 0.0773(11) 0.0524(9) -0.0082(8) 0.0126(7) -0.0248(8)
O5 0.0845(9) 0.1113(11) 0.0661(8) 0.0010(8) 0.0283(7) -0.0401(8)
C18 0.0725(11) 0.1111(16) 0.0368(8) -0.0087(11) 0.0110(8) -0.0010(9)
C17 0.0926(14) 0.0744(12) 0.0624(11) 0.0085(11) 0.0076(10) -0.0287(10)
C19 0.0893(14) 0.0655(11) 0.0923(15) 0.0240(10) 0.0258(11) -0.0246(11)
C1 0.0695(11) 0.0531(9) 0.0621(10) 0.0046(8) 0.0062(8) 0.0156(8)

loop_
_atom_type_symbol
_atom_type_description
_atom_type_scat_dispersion_real
_atom_type_scat_dispersion_imag
_atom_type_scat_source
C C 0.0033 0.0016 'International Tables Vol C Tables 4.2.6.8 and 6.1.1.4'
H H 0.0000 0.0000 'International Tables Vol C Tables 4.2.6.8 and 6.1.1.4'
N N 0.0061 0.0033 'International Tables Vol C Tables 4.2.6.8 and 6.1.1.4'
O O 0.0106 0.0060 'International Tables Vol C Tables 4.2.6.8 and 6.1.1.4'

loop_
_geom_angle_atom_site_label_1
_geom_angle_atom_site_label_2
_geom_angle_atom_site_label_3
_geom_angle
C5 C4 C9 113.56(10)
C5 C4 C3 108.40(11)
C9 C4 C3 108.06(10)
C5 C4 H4 108.9
C9 C4 H4 108.9
C3 C4 H4 108.9
C15 O2 C10 120.36(10)
C6 O4 C2 117.52(10)
C15 C3 C4 111.61(11)
C15 C3 C2 111.33(11)
C4 C3 C2 108.91(10)
C15 C3 H3 108.3
C4 C3 H3 108.3
C2 C3 H3 108.3
C6 C5 C8 119.19(13)
C6 C5 C4 120.79(12)
C8 C5 C4 120.02(12)
C7 N1 C8 124.76(13)
C7 N1 C18 116.92(14)
C8 N1 C18 118.10(16)
C10 C9 C14 118.43(12)
C10 C9 C4 118.03(11)
C14 C9 C4 123.51(11)
C6 N2 C7 121.19(14)
C6 N2 C19 121.01(15)
C7 N2 C19 117.55(14)
O4 C2 C1 106.06(12)
O4 C2 C3 108.82(10)
C1 C2 C3 115.33(13)
O4 C2 H2 108.8
C1 C2 H2 108.8
C3 C2 H2 108.8
O4 C6 C5 125.03(13)
O4 C6 N2 112.57(12)
C5 C6 N2 122.39(14)
O6 C8 N1 120.23(13)
O6 C8 C5 123.69(13)
N1 C8 C5 116.08(13)
O3 C15 O2 117.79(13)
O3 C15 C3 124.45(13)
O2 C15 C3 117.76(11)
C9 C10 O2 122.01(12)
C9 C10 C11 122.15(13)
O2 C10 C11 115.83(12)
O1 C11 C12 125.50(13)
O1 C11 C10 116.37(13)
C12 C11 C10 118.13(13)
C13 C14 C9 120.06(13)
C13 C14 H14 120.0
C9 C14 H14 120.0
C11 O1 C16 117.45(13)
C11 C12 C13 119.93(13)
C11 C12 H12 120.0
C13 C12 H12 120.0
C14 C13 C12 121.25(14)
C14 C13 H13 119.4
C12 C13 H13 119.4
O1 C16 C17 107.20(15)
O1 C16 H16A 110.3
C17 C16 H16A 110.3
O1 C16 H16B 110.3
C17 C16 H16B 110.3
H16A C16 H16B 108.5
O5 C7 N1 122.64(18)
O5 C7 N2 121.11(18)
N1 C7 N2 116.25(13)
N1 C18 H18A 109.5
N1 C18 H18B 109.5
H18A C18 H18B 109.5
N1 C18 H18C 109.5
H18A C18 H18C 109.5
H18B C18 H18C 109.5
C16 C17 H17A 109.5
C16 C17 H17B 109.5
H17A C17 H17B 109.5
C16 C17 H17C 109.5
H17A C17 H17C 109.5
H17B C17 H17C 109.5
N2 C19 H19A 109.5
N2 C19 H19B 109.5
H19A C19 H19B 109.5
N2 C19 H19C 109.5
H19A C19 H19C 109.5
H19B C19 H19C 109.5
C2 C1 H1A 109.5
C2 C1 H1C 109.5
H1A C1 H1C 109.5
C2 C1 H1B 109.5
H1A C1 H1B 109.5
H1C C1 H1B 109.5

loop_
_geom_bond_atom_site_label_1
_geom_bond_atom_site_label_2
_geom_bond_distance
C4 C5 1.4926(18)
C4 C9 1.5157(17)
C4 C3 1.5263(18)
C4 H4 0.9800
O2 C15 1.3552(17)
O2 C10 1.3972(16)
O4 C6 1.3373(18)
O4 C2 1.4538(17)
C3 C15 1.5038(19)
C3 C2 1.5288(18)
C3 H3 0.9800
C5 C6 1.3448(19)
C5 C8 1.4301(19)
N1 C7 1.368(2)
N1 C8 1.3926(19)
N1 C18 1.464(2)
O3 C15 1.1910(16)
O6 C8 1.2197(19)
C9 C10 1.3812(18)
C9 C14 1.3832(18)
N2 C6 1.3695(18)
N2 C7 1.384(2)
N2 C19 1.462(2)
C2 C1 1.505(2)
C2 H2 0.9800
C10 C11 1.3975(19)
C11 O1 1.3584(17)
C11 C12 1.381(2)
C14 C13 1.374(2)
C14 H14 0.9300
O1 C16 1.4316(18)
C12 C13 1.382(2)
C12 H12 0.9300
C13 H13 0.9300
C16 C17 1.487(3)
C16 H16A 0.9700
C16 H16B 0.9700
C7 O5 1.2175(19)
C18 H18A 0.9600
C18 H18B 0.9600
C18 H18C 0.9600
C17 H17A 0.9600
C17 H17B 0.9600
C17 H17C 0.9600
C19 H19A 0.9600
C19 H19B 0.9600
C19 H19C 0.9600
C1 H1A 0.9600
C1 H1C 0.9600
C1 H1B 0.9600

loop_
_geom_hbond_atom_site_label_D
_geom_hbond_atom_site_label_H
_geom_hbond_atom_site_label_A
_geom_hbond_site_symmetry_A
_geom_hbond_distance_DH
_geom_hbond_distance_HA
_geom_hbond_distance_DA
_geom_hbond_angle_DHA
C2 H2 O6 4_565 0.98 2.40 3.1480(17) 132.3
C18 H18C O3 1_556 0.96 2.45 3.252(2) 140.4

loop_
_geom_torsion_atom_site_label_1
_geom_torsion_atom_site_label_2
_geom_torsion_atom_site_label_3
_geom_torsion_atom_site_label_4
_geom_torsion
C5 C4 C3 C15 -175.85(10)
C9 C4 C3 C15 -52.37(13)
C5 C4 C3 C2 -52.53(13)
C9 C4 C3 C2 70.95(13)
C9 C4 C5 C6 -96.05(15)
C3 C4 C5 C6 24.06(16)
C9 C4 C5 C8 84.60(14)
C3 C4 C5 C8 -155.30(11)
C5 C4 C9 C10 155.04(11)
C3 C4 C9 C10 34.75(15)
C5 C4 C9 C14 -22.92(17)
C3 C4 C9 C14 -143.22(12)
C6 O4 C2 C1 -165.09(12)
C6 O4 C2 C3 -40.44(15)
C15 C3 C2 O4 -174.74(11)
C4 C3 C2 O4 61.77(13)
C15 C3 C2 C1 -55.75(16)
C4 C3 C2 C1 -179.23(12)
C2 O4 C6 C5 10.88(19)
C2 O4 C6 N2 -170.26(11)
C8 C5 C6 O4 177.18(12)
C4 C5 C6 O4 -2.2(2)
C8 C5 C6 N2 -1.6(2)
C4 C5 C6 N2 179.07(12)
C7 N2 C6 O4 -178.82(13)
C19 N2 C6 O4 7.1(2)
C7 N2 C6 C5 0.1(2)
C19 N2 C6 C5 -174.03(15)
C7 N1 C8 O6 -177.10(14)
C18 N1 C8 O6 -2.6(2)
C7 N1 C8 C5 3.1(2)
C18 N1 C8 C5 177.62(13)
C6 C5 C8 O6 -179.70(13)
C4 C5 C8 O6 -0.3(2)
C6 C5 C8 N1 0.07(19)
C4 C5 C8 N1 179.44(11)
C10 O2 C15 O3 178.55(12)
C10 O2 C15 C3 -1.65(18)
C4 C3 C15 O3 -141.90(14)
C2 C3 C15 O3 96.17(16)
C4 C3 C15 O2 38.32(15)
C2 C3 C15 O2 -83.61(14)
C14 C9 C10 O2 178.53(12)
C4 C9 C10 O2 0.45(18)
C14 C9 C10 C11 -2.3(2)
C4 C9 C10 C11 179.67(12)
C15 O2 C10 C9 -19.32(19)
C15 O2 C10 C11 161.42(12)
C9 C10 C11 O1 -179.05(12)
O2 C10 C11 O1 0.21(18)
C9 C10 C11 C12 1.0(2)
O2 C10 C11 C12 -179.70(13)
C10 C9 C14 C13 1.5(2)
C4 C9 C14 C13 179.43(13)
C12 C11 O1 C16 -8.5(2)
C10 C11 O1 C16 171.64(13)
O1 C11 C12 C13 -178.93(14)
C10 C11 C12 C13 1.0(2)
C9 C14 C13 C12 0.5(2)
C11 C12 C13 C14 -1.7(2)
C11 O1 C16 C17 -170.40(14)
C8 N1 C7 O5 175.43(15)
C18 N1 C7 O5 0.9(2)
C8 N1 C7 N2 -4.5(2)
C18 N1 C7 N2 -179.10(14)
C6 N2 C7 O5 -177.11(15)
C19 N2 C7 O5 -2.8(2)
C6 N2 C7 N1 2.9(2)
C19 N2 C7 N1 177.15(15)
